data_1542474
loop_
_publ_author_name
'Tiritiris, Ioannis'
'Kantlehner, Willi'

_publ_section_title
;
 Morpholine-4-carboxamidinium sulfate
;
_journal_coeditor_code ZL4002
_journal_issue 1
_journal_name_full IUCrData
_journal_page_first x160069
_journal_paper_doi 10.1107/S2414314616000699
_journal_volume 1
_journal_year 2016
_chemical_formula_iupac '2C5 H12 N3 O +, O4 S 2-'
_chemical_formula_moiety '2(C5 H12 N3 O +), O4 S 2-'
_chemical_formula_sum 'C10 H24 N6 O6 S'
_chemical_formula_weight 356.41
_chemical_name_systematic
;
Bis(morpholine-4-carboxamidinium) sulfate
;
_space_group_crystal_system monoclinic
_space_group_IT_number 14
_space_group_name_Hall '-P 2ybc'
_space_group_name_H-M_alt 'P 1 21/c 1'
_symmetry_space_group_name_Hall '-P 2ybc'
_symmetry_space_group_name_H-M 'P 1 21/c 1'
_atom_sites_solution_hydrogens mixed
_atom_sites_solution_primary direct
_atom_sites_solution_secondary difmap
_audit_creation_method SHELXL-2014/7
_cell_angle_alpha 90
_cell_angle_beta 105.3860(10)
_cell_angle_gamma 90
_cell_formula_units_Z 4
_cell_length_a 9.7194(3)
_cell_length_b 9.4737(3)
_cell_length_c 17.9416(8)
_cell_measurement_reflns_used 16137
_cell_measurement_temperature 100(2)
_cell_measurement_theta_max 27.88
_cell_measurement_theta_min 0.41
_cell_volume 1592.83(10)
_computing_cell_refinement
;
DENZO-SMN (Otwinowski & Minor, 1997)
;
_computing_data_collection
;
COLLECT (Hooft, 2004)
;
_computing_data_reduction
;
DENZO-SMN (Otwinowski & Minor, 1997)
;
_computing_molecular_graphics
;
DIAMOND (Brandenburg & Putz, 2005)
;
_computing_publication_material
;
SHELXL2014 (Sheldrick, 2015)
;
_computing_structure_refinement
;
SHELXL2014 (Sheldrick, 2015)
;
_computing_structure_solution
;
SHELXS97 (Sheldrick, 2008)
;
_diffrn_ambient_temperature 100(2)
_diffrn_measured_fraction_theta_full 0.998
_diffrn_measured_fraction_theta_max 0.998
_diffrn_measurement_device_type 'Bruker--Nonius KappaCCD'
_diffrn_measurement_method '\f scans, and \w scans'
_diffrn_radiation_monochromator graphite
_diffrn_radiation_type MoK\a
_diffrn_radiation_wavelength 0.71073
_diffrn_reflns_av_R_equivalents 0.0161
_diffrn_reflns_limit_h_max 12
_diffrn_reflns_limit_h_min -12
_diffrn_reflns_limit_k_max 12
_diffrn_reflns_limit_k_min -12
_diffrn_reflns_limit_l_max 23
_diffrn_reflns_limit_l_min -23
_diffrn_reflns_number 7346
_diffrn_reflns_theta_full 25.242
_diffrn_reflns_theta_max 27.869
_diffrn_reflns_theta_min 2.173
_diffrn_standards_decay_% 0
_diffrn_standards_interval_count 0
_diffrn_standards_number 0
_exptl_absorpt_coefficient_mu 0.245
_exptl_absorpt_correction_type none
_exptl_crystal_colour colorless
_exptl_crystal_density_diffrn 1.486
_exptl_crystal_density_method 'not measured'
_exptl_crystal_description block
_exptl_crystal_F_000 760
_exptl_crystal_size_max 0.30
_exptl_crystal_size_mid 0.22
_exptl_crystal_size_min 0.09
_refine_diff_density_max 0.240
_refine_diff_density_min -0.446
_refine_ls_extinction_coef 0.0169(19)
_refine_ls_extinction_expression Fc^*^=kFc[1+0.001xFc^2^\l^3^/sin(2\q)]^-1/4^
_refine_ls_extinction_method
;
SHELXL2014 (Sheldrick, 2015)
;
_refine_ls_goodness_of_fit_ref 1.044
_refine_ls_hydrogen_treatment mixed
_refine_ls_matrix_type full
_refine_ls_number_parameters 351
_refine_ls_number_reflns 3791
_refine_ls_number_restraints 96
_refine_ls_restrained_S_all 1.034
_refine_ls_R_factor_all 0.0383
_refine_ls_R_factor_gt 0.0310
_refine_ls_shift/su_max 0.000
_refine_ls_shift/su_mean 0.000
_refine_ls_structure_factor_coef Fsqd
_refine_ls_weighting_details 'w=1/[\s^2^(Fo^2^)+(0.0449P)^2^+0.5482P] where P=(Fo^2^+2Fc^2^)/3'
_refine_ls_weighting_scheme calc
_refine_ls_wR_factor_gt 0.0812
_refine_ls_wR_factor_ref 0.0860
_reflns_number_gt 3284
_reflns_number_total 3791
_reflns_threshold_expression >2sigma(I)
_cod_data_source_file zl4002sup1.cif
_cod_data_source_block I
_cod_depositor_comments 'Adding full bibliography for 1542474.cif.'
_cod_original_cell_volume 1592.80(10)
_cod_database_code 1542474
_cod_database_fobs_code 1542474
_shelx_space_group_comment
;
The symmetry employed for this shelxl refinement is uniquely defined
by the following loop, which should always be used as a source of
symmetry information in preference to the above space-group names.
They are only intended as comments.
;

loop_
_symmetry_equiv_pos_as_xyz
'x, y, z'
'-x, 1/2+y, 1/2-z'
'-x, -y, -z'
'x, 1/2-y, 1/2+z'

loop_
_atom_site_type_symbol
_atom_site_label
_atom_site_fract_x
_atom_site_fract_y
_atom_site_fract_z
_atom_site_U_iso_or_equiv
_atom_site_adp_type
_atom_site_calc_flag
_atom_site_occupancy
_atom_site_disorder_assembly
_atom_site_disorder_group
S S1 0.34109(3) 0.04700(3) 0.13172(2) 0.01678(10) Uani d 1 . .
O O1 0.31289(9) 0.15120(10) 0.18623(5) 0.0287(2) Uani d 1 . .
O O2 0.20703(8) -0.01540(10) 0.08510(5) 0.0228(2) Uani d 1 . .
O O3 0.43384(9) -0.06576(9) 0.17503(5) 0.0245(2) Uani d 1 . .
O O4 0.41605(9) 0.11615(11) 0.07973(5) 0.0290(2) Uani d 1 . .
N N1 0.09034(11) 0.43956(12) 0.42911(6) 0.0209(2) Uani d 1 . .
H H11 -0.0017(19) 0.4426(18) 0.4099(10) 0.034(4) Uiso d 1 . .
H H12 0.1265(17) 0.4464(17) 0.4800(10) 0.029(4) Uiso d 1 . .
N N2 0.31799(11) 0.46406(13) 0.41952(7) 0.0276(3) Uani d 1 . .
H H21 0.3434(18) 0.4373(18) 0.4698(11) 0.034(4) Uiso d 1 . .
H H22 0.381(2) 0.500(2) 0.3976(11) 0.048(5) Uiso d 1 . .
C C1 0.17786(12) 0.47050(14) 0.38565(8) 0.0226(3) Uani d 1 . .
N N3A 0.1259(2) 0.4973(3) 0.30900(13) 0.0273(5) Uani d 0.849(3) A 1
C C2A -0.02492(16) 0.5293(2) 0.27179(10) 0.0287(4) Uani d 0.849(3) A 1
H H2A1 -0.0837 0.5078 0.3078 0.034 Uiso calc 0.849(3) A 1
H H2A2 -0.0592 0.4702 0.2250 0.034 Uiso calc 0.849(3) A 1
C C3A -0.03936(16) 0.6826(2) 0.24999(10) 0.0326(5) Uani d 0.849(3) A 1
H H3A1 -0.1402 0.7036 0.2233 0.039 Uiso calc 0.849(3) A 1
H H3A2 -0.0119 0.7411 0.2974 0.039 Uiso calc 0.849(3) A 1
O O5A 0.0492(3) 0.7181(5) 0.2004(2) 0.0429(11) Uani d 0.849(3) A 1
C C4A 0.19575(17) 0.6888(2) 0.23798(12) 0.0395(5) Uani d 0.849(3) A 1
H H4A1 0.2263 0.7462 0.2856 0.047 Uiso calc 0.849(3) A 1
H H4A2 0.2557 0.7154 0.2034 0.047 Uiso calc 0.849(3) A 1
C C5A 0.21679(19) 0.5350(3) 0.25823(12) 0.0353(5) Uani d 0.849(3) A 1
H H5A1 0.1907 0.4771 0.2106 0.042 Uiso calc 0.849(3) A 1
H H5A2 0.3182 0.5167 0.2850 0.042 Uiso calc 0.849(3) A 1
N N3B 0.1385(11) 0.5417(12) 0.3248(7) 0.016(2) Uani d 0.151(3) A 2
C C2B -0.0061(8) 0.6053(10) 0.2992(5) 0.0194(19) Uani d 0.151(3) A 2
H H2B1 -0.0036 0.7025 0.3198 0.023 Uiso calc 0.151(3) A 2
H H2B2 -0.0737 0.5494 0.3200 0.023 Uiso calc 0.151(3) A 2
C C3B -0.0569(8) 0.6089(9) 0.2122(5) 0.0203(18) Uani d 0.151(3) A 2
H H3B1 -0.0608 0.5123 0.1908 0.024 Uiso calc 0.151(3) A 2
H H3B2 -0.1534 0.6512 0.1953 0.024 Uiso calc 0.151(3) A 2
O O5B 0.0459(16) 0.695(2) 0.1858(13) 0.027(3) Uani d 0.151(3) A 2
C C4B 0.1742(8) 0.6091(11) 0.1992(5) 0.026(2) Uani d 0.151(3) A 2
H H4B1 0.2419 0.6510 0.1728 0.032 Uiso calc 0.151(3) A 2
H H4B2 0.1500 0.5125 0.1789 0.032 Uiso calc 0.151(3) A 2
C C5B 0.2399(8) 0.6047(11) 0.2852(5) 0.0212(19) Uani d 0.151(3) A 2
H H5B1 0.3286 0.5480 0.2965 0.025 Uiso calc 0.151(3) A 2
H H5B2 0.2650 0.7016 0.3048 0.025 Uiso calc 0.151(3) A 2
N N4 0.50660(12) 0.65021(12) 0.16492(6) 0.0237(2) Uani d 1 . .
H H41 0.5630(18) 0.6385(18) 0.2122(10) 0.034(4) Uiso d 1 . .
H H42 0.4752(17) 0.729(2) 0.1504(10) 0.033(4) Uiso d 1 . .
N N5 0.48910(13) 0.41075(12) 0.15820(7) 0.0285(3) Uani d 1 . .
H H51 0.5246(19) 0.4134(19) 0.2073(11) 0.038(5) Uiso d 1 . .
H H52 0.448(2) 0.335(2) 0.1367(12) 0.051(5) Uiso d 1 . .
C C6 0.45058(14) 0.53623(14) 0.12572(8) 0.0263(3) Uani d 1 . .
N N6A 0.3734(5) 0.5485(5) 0.0507(3) 0.0306(9) Uani d 0.684(4) B 1
C C7A 0.3111(3) 0.4280(2) 0.00101(13) 0.0337(6) Uani d 0.684(4) B 1
H H7A1 0.3378 0.3388 0.0299 0.040 Uiso calc 0.684(4) B 1
H H7A2 0.3494 0.4256 -0.0449 0.040 Uiso calc 0.684(4) B 1
C C8A 0.1510(3) 0.4412(2) -0.02445(18) 0.0425(7) Uani d 0.684(4) B 1
H H8A1 0.1110 0.3621 -0.0595 0.051 Uiso calc 0.684(4) B 1
H H8A2 0.1126 0.4346 0.0213 0.051 Uiso calc 0.684(4) B 1
O O6A 0.1069(6) 0.5720(5) -0.0634(3) 0.0470(12) Uani d 0.684(4) B 1
C C9A 0.1645(3) 0.6870(2) -0.01292(18) 0.0436(7) Uani d 0.684(4) B 1
H H9A1 0.1277 0.6824 0.0335 0.052 Uiso calc 0.684(4) B 1
H H9A2 0.1323 0.7773 -0.0397 0.052 Uiso calc 0.684(4) B 1
C C10A 0.3258(4) 0.6835(3) 0.01176(19) 0.0366(7) Uani d 0.684(4) B 1
H H10A 0.3636 0.6937 -0.0340 0.044 Uiso calc 0.684(4) B 1
H H10B 0.3624 0.7628 0.0474 0.044 Uiso calc 0.684(4) B 1
N N6B 0.3402(9) 0.5432(9) 0.0630(5) 0.0207(15) Uani d 0.316(4) B 2
C C7B 0.2509(5) 0.4213(4) 0.0306(3) 0.0261(11) Uani d 0.316(4) B 2
H H7B1 0.1683 0.4162 0.0529 0.031 Uiso calc 0.316(4) B 2
H H7B2 0.3070 0.3334 0.0441 0.031 Uiso calc 0.316(4) B 2
C C8B 0.1994(6) 0.4346(5) -0.0553(3) 0.0281(11) Uani d 0.316(4) B 2
H H8B1 0.2816 0.4246 -0.0777 0.034 Uiso calc 0.316(4) B 2
H H8B2 0.1320 0.3567 -0.0756 0.034 Uiso calc 0.316(4) B 2
O O6B 0.1311(12) 0.5645(10) -0.0790(5) 0.0351(19) Uani d 0.316(4) B 2
C C9B 0.2220(8) 0.6785(5) -0.0515(3) 0.0489(19) Uani d 0.316(4) B 2
H H9B1 0.1693 0.7674 -0.0681 0.059 Uiso calc 0.316(4) B 2
H H9B2 0.3029 0.6751 -0.0753 0.059 Uiso calc 0.316(4) B 2
C C10B 0.2793(10) 0.6805(7) 0.0341(4) 0.048(2) Uani d 0.316(4) B 2
H H10C 0.3538 0.7542 0.0489 0.057 Uiso calc 0.316(4) B 2
H H10D 0.2016 0.7045 0.0581 0.057 Uiso calc 0.316(4) B 2

loop_
_atom_site_aniso_label
_atom_site_aniso_U_11
_atom_site_aniso_U_22
_atom_site_aniso_U_33
_atom_site_aniso_U_12
_atom_site_aniso_U_13
_atom_site_aniso_U_23
S1 0.01160(14) 0.01619(16) 0.02146(16) 0.00006(10) 0.00249(10) -0.00071(10)
O1 0.0219(4) 0.0287(5) 0.0314(5) 0.0078(4) -0.0001(4) -0.0108(4)
O2 0.0141(4) 0.0334(5) 0.0202(4) -0.0053(3) 0.0032(3) -0.0035(4)
O3 0.0253(4) 0.0175(4) 0.0255(4) 0.0043(3) -0.0025(3) -0.0013(3)
O4 0.0245(4) 0.0302(5) 0.0327(5) -0.0082(4) 0.0085(4) 0.0063(4)
N1 0.0130(5) 0.0290(6) 0.0196(5) -0.0017(4) 0.0026(4) -0.0021(4)
N2 0.0139(5) 0.0363(7) 0.0329(6) 0.0019(4) 0.0067(4) 0.0081(5)
C1 0.0158(5) 0.0236(6) 0.0290(6) 0.0026(4) 0.0070(5) 0.0044(5)
N3A 0.0146(7) 0.0434(15) 0.0246(10) 0.0027(8) 0.0062(7) 0.0090(9)
C2A 0.0150(7) 0.0459(12) 0.0238(8) -0.0001(7) 0.0025(6) 0.0080(8)
C3A 0.0185(7) 0.0497(12) 0.0292(9) 0.0021(7) 0.0058(6) 0.0152(9)
O5A 0.0224(9) 0.070(2) 0.0365(13) 0.0032(10) 0.0083(7) 0.0290(15)
C4A 0.0201(8) 0.0636(14) 0.0359(10) -0.0010(8) 0.0094(7) 0.0204(10)
C5A 0.0217(8) 0.0574(14) 0.0311(9) 0.0047(9) 0.0145(7) 0.0114(9)
N3B 0.006(3) 0.022(5) 0.021(5) 0.000(3) 0.004(3) 0.003(4)
C2B 0.011(3) 0.021(4) 0.026(4) 0.003(3) 0.005(3) 0.005(3)
C3B 0.017(3) 0.020(4) 0.024(4) -0.002(3) 0.004(3) 0.002(3)
O5B 0.015(4) 0.023(4) 0.045(8) 0.004(3) 0.012(4) 0.020(5)
C4B 0.020(3) 0.038(5) 0.021(4) 0.006(3) 0.006(3) 0.006(4)
C5B 0.016(3) 0.022(4) 0.028(4) 0.000(3) 0.011(3) 0.003(3)
N4 0.0312(6) 0.0162(5) 0.0210(5) 0.0026(4) 0.0023(4) 0.0009(4)
N5 0.0329(6) 0.0162(5) 0.0298(6) 0.0009(5) -0.0029(5) 0.0009(5)
C6 0.0304(7) 0.0182(6) 0.0265(6) 0.0024(5) 0.0009(5) -0.0006(5)
N6A 0.049(2) 0.0147(11) 0.0230(15) 0.0008(13) 0.0011(12) -0.0002(9)
C7A 0.0560(15) 0.0171(10) 0.0232(10) 0.0012(9) 0.0019(10) -0.0044(8)
C8A 0.0561(17) 0.0193(11) 0.0445(16) -0.0003(10) 0.0001(13) -0.0064(10)
O6A 0.0515(17) 0.0242(12) 0.051(3) 0.0039(11) -0.0113(16) -0.0065(14)
C9A 0.0610(16) 0.0181(10) 0.0407(15) 0.0059(10) -0.0058(12) -0.0027(10)
C10A 0.0622(19) 0.0160(11) 0.0255(14) 0.0002(11) 0.0010(11) 0.0037(10)
N6B 0.029(3) 0.012(2) 0.017(3) 0.0015(19) -0.002(2) 0.0013(18)
C7B 0.031(2) 0.0183(19) 0.024(2) -0.0029(16) -0.0022(17) -0.0002(16)
C8B 0.035(2) 0.020(2) 0.026(2) 0.0007(17) 0.0026(18) -0.0024(17)
O6B 0.060(4) 0.020(2) 0.015(2) 0.008(2) -0.007(2) 0.0001(16)
C9B 0.077(4) 0.020(2) 0.030(3) -0.004(2) -0.019(3) 0.0046(19)
C10B 0.080(6) 0.017(2) 0.025(3) 0.012(3) -0.023(3) 0.000(2)

loop_
_atom_type_symbol
_atom_type_description
_atom_type_scat_dispersion_real
_atom_type_scat_dispersion_imag
_atom_type_scat_source
C C 0.0033 0.0016 'International Tables Vol C Tables 4.2.6.8 and 6.1.1.4'
N N 0.0061 0.0033 'International Tables Vol C Tables 4.2.6.8 and 6.1.1.4'
O O 0.0106 0.0060 'International Tables Vol C Tables 4.2.6.8 and 6.1.1.4'
S S 0.1246 0.1234 'International Tables Vol C Tables 4.2.6.8 and 6.1.1.4'
H H 0.0000 0.0000 'International Tables Vol C Tables 4.2.6.8 and 6.1.1.4'

loop_
_geom_angle_atom_site_label_1
_geom_angle_atom_site_label_2
_geom_angle_atom_site_label_3
_geom_angle
O1 S1 O2 110.82(5)
O1 S1 O3 109.38(5)
O2 S1 O3 109.43(5)
O1 S1 O4 109.44(6)
O2 S1 O4 109.21(5)
O3 S1 O4 108.52(6)
C1 N1 H11 120.7(11)
C1 N1 H12 116.5(10)
H11 N1 H12 119.2(15)
C1 N2 H21 116.2(11)
C1 N2 H22 121.7(12)
H21 N2 H22 121.0(16)
N3B C1 N1 122.3(5)
N3B C1 N2 117.3(5)
N1 C1 N2 117.14(12)
N1 C1 N3A 120.73(14)
N2 C1 N3A 121.97(14)
C1 N3A C5A 123.31(18)
C1 N3A C2A 123.81(18)
C5A N3A C2A 111.00(18)
N3A C2A C3A 109.32(16)
N3A C2A H2A1 109.8
C3A C2A H2A1 109.8
N3A C2A H2A2 109.8
C3A C2A H2A2 109.8
H2A1 C2A H2A2 108.3
O5A C3A C2A 111.0(2)
O5A C3A H3A1 109.4
C2A C3A H3A1 109.4
O5A C3A H3A2 109.4
C2A C3A H3A2 109.4
H3A1 C3A H3A2 108.0
C4A O5A C3A 110.4(2)
O5A C4A C5A 110.9(2)
O5A C4A H4A1 109.5
C5A C4A H4A1 109.5
O5A C4A H4A2 109.5
C5A C4A H4A2 109.5
H4A1 C4A H4A2 108.0
N3A C5A C4A 108.65(17)
N3A C5A H5A1 110.0
C4A C5A H5A1 110.0
N3A C5A H5A2 110.0
C4A C5A H5A2 110.0
H5A1 C5A H5A2 108.3
C1 N3B C5B 123.1(8)
C1 N3B C2B 122.2(9)
C5B N3B C2B 112.5(9)
N3B C2B C3B 110.6(7)
N3B C2B H2B1 109.5
C3B C2B H2B1 109.5
N3B C2B H2B2 109.5
C3B C2B H2B2 109.5
H2B1 C2B H2B2 108.1
O5B C3B C2B 106.5(11)
O5B C3B H3B1 110.4
C2B C3B H3B1 110.4
O5B C3B H3B2 110.4
C2B C3B H3B2 110.4
H3B1 C3B H3B2 108.6
C4B O5B C3B 105.4(11)
O5B C4B C5B 107.3(11)
O5B C4B H4B1 110.3
C5B C4B H4B1 110.3
O5B C4B H4B2 110.3
C5B C4B H4B2 110.3
H4B1 C4B H4B2 108.5
N3B C5B C4B 110.3(8)
N3B C5B H5B1 109.6
C4B C5B H5B1 109.6
N3B C5B H5B2 109.6
C4B C5B H5B2 109.6
H5B1 C5B H5B2 108.1
C6 N4 H41 118.0(11)
C6 N4 H42 120.5(12)
H41 N4 H42 119.9(16)
C6 N5 H51 114.4(12)
C6 N5 H52 120.5(13)
H51 N5 H52 119.8(18)
N4 C6 N5 117.82(12)
N4 C6 N6B 122.2(4)
N5 C6 N6B 118.9(4)
N4 C6 N6A 119.8(2)
N5 C6 N6A 121.7(2)
C6 N6A C10A 124.4(4)
C6 N6A C7A 124.2(3)
C10A N6A C7A 111.0(4)
N6A C7A C8A 110.1(2)
N6A C7A H7A1 109.6
C8A C7A H7A1 109.6
N6A C7A H7A2 109.6
C8A C7A H7A2 109.6
H7A1 C7A H7A2 108.1
O6A C8A C7A 111.8(3)
O6A C8A H8A1 109.3
C7A C8A H8A1 109.3
O6A C8A H8A2 109.3
C7A C8A H8A2 109.3
H8A1 C8A H8A2 107.9
C8A O6A C9A 109.5(3)
O6A C9A C10A 111.6(3)
O6A C9A H9A1 109.3
C10A C9A H9A1 109.3
O6A C9A H9A2 109.3
C10A C9A H9A2 109.3
H9A1 C9A H9A2 108.0
N6A C10A C9A 109.2(3)
N6A C10A H10A 109.8
C9A C10A H10A 109.8
N6A C10A H10B 109.8
C9A C10A H10B 109.8
H10A C10A H10B 108.3
C6 N6B C10B 120.1(7)
C6 N6B C7B 123.6(7)
C10B N6B C7B 114.6(7)
N6B C7B C8B 110.1(5)
N6B C7B H7B1 109.6
C8B C7B H7B1 109.6
N6B C7B H7B2 109.6
C8B C7B H7B2 109.6
H7B1 C7B H7B2 108.2
O6B C8B C7B 112.8(5)
O6B C8B H8B1 109.0
C7B C8B H8B1 109.0
O6B C8B H8B2 109.0
C7B C8B H8B2 109.0
H8B1 C8B H8B2 107.8
C9B O6B C8B 111.4(8)
O6B C9B C10B 113.8(7)
O6B C9B H9B1 108.8
C10B C9B H9B1 108.8
O6B C9B H9B2 108.8
C10B C9B H9B2 108.8
H9B1 C9B H9B2 107.7
N6B C10B C9B 111.0(6)
N6B C10B H10C 109.4
C9B C10B H10C 109.4
N6B C10B H10D 109.4
C9B C10B H10D 109.4
H10C C10B H10D 108.0

loop_
_geom_bond_atom_site_label_1
_geom_bond_atom_site_label_2
_geom_bond_distance
S1 O1 1.4657(9)
S1 O2 1.4726(8)
S1 O3 1.4784(9)
S1 O4 1.4801(9)
N1 C1 1.3301(16)
N1 H11 0.869(18)
N1 H12 0.890(17)
N2 C1 1.3375(15)
N2 H21 0.905(18)
N2 H22 0.88(2)
C1 N3B 1.253(12)
C1 N3A 1.357(3)
N3A C5A 1.472(3)
N3A C2A 1.472(3)
C2A C3A 1.501(3)
C2A H2A1 0.9900
C2A H2A2 0.9900
C3A O5A 1.433(3)
C3A H3A1 0.9900
C3A H3A2 0.9900
O5A C4A 1.432(4)
C4A C5A 1.502(3)
C4A H4A1 0.9900
C4A H4A2 0.9900
C5A H5A1 0.9900
C5A H5A2 0.9900
N3B C5B 1.485(12)
N3B C2B 1.486(12)
C2B C3B 1.508(11)
C2B H2B1 0.9900
C2B H2B2 0.9900
C3B O5B 1.462(15)
C3B H3B1 0.9900
C3B H3B2 0.9900
O5B C4B 1.454(15)
C4B C5B 1.506(11)
C4B H4B1 0.9900
C4B H4B2 0.9900
C5B H5B1 0.9900
C5B H5B2 0.9900
N4 C6 1.3244(16)
N4 H41 0.886(17)
N4 H42 0.826(18)
N5 C6 1.3331(17)
N5 H51 0.857(18)
N5 H52 0.86(2)
C6 N6B 1.335(9)
C6 N6A 1.362(5)
N6A C10A 1.471(5)
N6A C7A 1.475(5)
C7A C8A 1.506(4)
C7A H7A1 0.9900
C7A H7A2 0.9900
C8A O6A 1.431(5)
C8A H8A1 0.9900
C8A H8A2 0.9900
O6A C9A 1.432(5)
C9A C10A 1.513(4)
C9A H9A1 0.9900
C9A H9A2 0.9900
C10A H10A 0.9900
C10A H10B 0.9900
N6B C10B 1.466(9)
N6B C7B 1.469(9)
C7B C8B 1.492(7)
C7B H7B1 0.9900
C7B H7B2 0.9900
C8B O6B 1.410(9)
C8B H8B1 0.9900
C8B H8B2 0.9900
O6B C9B 1.400(11)
C9B C10B 1.488(8)
C9B H9B1 0.9900
C9B H9B2 0.9900
C10B H10C 0.9900
C10B H10D 0.9900

loop_
_geom_hbond_atom_site_label_D
_geom_hbond_atom_site_label_H
_geom_hbond_atom_site_label_A
_geom_hbond_site_symmetry_A
_geom_hbond_distance_DH
_geom_hbond_distance_HA
_geom_hbond_distance_DA
_geom_hbond_angle_DHA
_geom_hbond_publ_flag
N1 H11 O2 2_555 0.87(2) 2.07(2) 2.866(2) 153(2) y
N1 H12 O2 4_555 0.89(2) 1.95(2) 2.820(2) 164(2) y
N2 H21 O4 4_555 0.91(2) 1.99(2) 2.881(2) 174(2) y
N2 H22 O3 2_655 0.88(2) 2.56(2) 3.309(2) 144(2) y
N2 H22 O4 2_655 0.88(2) 2.21(2) 2.956(2) 143(2) y
N4 H41 O1 2_655 0.89(2) 1.89(2) 2.779(2) 170(2) y
N4 H42 O3 1_565 0.83(2) 2.06(2) 2.799(2) 150(2) y
N5 H51 O3 2_655 0.86(2) 2.04(2) 2.894(2) 168(2) y
N5 H52 O1 . 0.86(2) 2.48(2) 3.113(2) 131(2) y
N5 H52 O4 . 0.86(2) 2.28(2) 3.121(2) 159(2) y

loop_
_geom_torsion_atom_site_label_1
_geom_torsion_atom_site_label_2
_geom_torsion_atom_site_label_3
_geom_torsion_atom_site_label_4
_geom_torsion
N1 C1 N3A C5A 178.66(18)
N2 C1 N3A C5A -6.2(3)
N1 C1 N3A C2A 15.7(3)
N2 C1 N3A C2A -169.13(17)
C1 N3A C2A C3A 108.2(2)
C5A N3A C2A C3A -56.6(2)
N3A C2A C3A O5A 57.1(3)
C2A C3A O5A C4A -59.2(4)
C3A O5A C4A C5A 60.1(4)
C1 N3A C5A C4A -107.7(2)
C2A N3A C5A C4A 57.2(2)
O5A C4A C5A N3A -58.6(3)
N1 C1 N3B C5B 165.8(7)
N2 C1 N3B C5B 6.7(11)
N1 C1 N3B C2B 4.2(11)
N2 C1 N3B C2B -154.8(7)
C1 N3B C2B C3B -147.3(9)
C5B N3B C2B C3B 49.3(11)
N3B C2B C3B O5B -60.2(12)
C2B C3B O5B C4B 71.8(16)
C3B O5B C4B C5B -72.0(17)
C1 N3B C5B C4B 148.0(9)
C2B N3B C5B C4B -48.9(11)
O5B C4B C5B N3B 60.0(13)
N4 C6 N6A C10A -10.6(4)
N5 C6 N6A C10A 179.1(3)
N4 C6 N6A C7A 177.6(2)
N5 C6 N6A C7A 7.3(4)
C6 N6A C7A C8A 118.2(4)
C10A N6A C7A C8A -54.5(4)
N6A C7A C8A O6A 56.5(4)
C7A C8A O6A C9A -58.9(4)
C8A O6A C9A C10A 60.0(4)
C6 N6A C10A C9A -117.7(4)
C7A N6A C10A C9A 55.0(4)
O6A C9A C10A N6A -58.2(4)
N4 C6 N6B C10B 1.6(8)
N5 C6 N6B C10B 169.1(6)
N4 C6 N6B C7B -162.7(5)
N5 C6 N6B C7B 4.8(8)
C6 N6B C7B C8B -147.4(6)
C10B N6B C7B C8B 47.6(8)
N6B C7B C8B O6B -53.2(8)
C7B C8B O6B C9B 58.5(9)
C8B O6B C9B C10B -56.9(11)
C6 N6B C10B C9B 148.3(8)
C7B N6B C10B C9B -46.1(10)
O6B C9B C10B N6B 50.2(11)
